data_1542730
loop_
_publ_author_name
'Chen, Gen-Qiang'
'Fang, Wei'
'Wei, Yin'
'Tang, Xiang-Ying'
'Shi, Min'

_publ_section_title
;
 Divergent reaction pathways in gold-catalyzed cycloisomerization of
 1,5-enynes containing a cyclopropane ring: dramatic ortho substituent and
 temperature effects
;
_journal_issue 7
_journal_name_full 'Chem. Sci.'
_journal_page_first 4318
_journal_paper_doi 10.1039/C6SC00058D
_journal_volume 7
_journal_year 2016
_chemical_absolute_configuration ad
_chemical_formula_sum 'C22 H18'
_chemical_formula_weight 282.36
_chemical_name_systematic
; 
 ? 
;
_space_group_crystal_system orthorhombic
_space_group_IT_number 33
_space_group_name_Hall 'P 2c -2n'
_space_group_name_H-M_alt 'P n a 21'
_symmetry_space_group_name_Hall 'P 2c -2n'
_symmetry_space_group_name_H-M 'P n a 21'
_atom_sites_solution_hydrogens geom
_audit_creation_method SHELXL-2013
_audit_update_record
;
2014-11-12 deposited with the CCDC.
2016-03-04 downloaded from the CCDC.
;
_cell_angle_alpha 90
_cell_angle_beta 90
_cell_angle_gamma 90
_cell_formula_units_Z 4
_cell_length_a 22.283(3)
_cell_length_b 10.1485(15)
_cell_length_c 6.7864(11)
_cell_measurement_reflns_used 3545
_cell_measurement_temperature 293(2)
_cell_measurement_theta_max 54.340
_cell_measurement_theta_min 4.410
_cell_volume 1534.7(4)
_computing_cell_refinement 'Bruker SMART'
_computing_data_collection 'Bruker SMART'
_computing_data_reduction 'Bruker SHELXTL'
_computing_molecular_graphics 'Bruker SHELXTL'
_computing_publication_material 'Bruker SHELXTL'
_computing_structure_refinement 'SHELXL-2013 (Sheldrick, 2013)'
_computing_structure_solution 'Bruker SHELXTL'
_diffrn_ambient_temperature 293(2)
_diffrn_measured_fraction_theta_full 1.000
_diffrn_measured_fraction_theta_max 1.000
_diffrn_measurement_device_type 'CCD area detector'
_diffrn_measurement_method 'phi and omega scans'
_diffrn_radiation_type MoK\a
_diffrn_radiation_wavelength 0.71073
_diffrn_reflns_av_R_equivalents 0.0506
_diffrn_reflns_av_unetI/netI 0.0489
_diffrn_reflns_Laue_measured_fraction_full 1.000
_diffrn_reflns_Laue_measured_fraction_max 1.000
_diffrn_reflns_limit_h_max 27
_diffrn_reflns_limit_h_min -23
_diffrn_reflns_limit_k_max 12
_diffrn_reflns_limit_k_min -11
_diffrn_reflns_limit_l_max 7
_diffrn_reflns_limit_l_min -8
_diffrn_reflns_number 8789
_diffrn_reflns_point_group_measured_fraction_full 0.962
_diffrn_reflns_point_group_measured_fraction_max 0.958
_diffrn_reflns_theta_full 25.242
_diffrn_reflns_theta_max 25.999
_diffrn_reflns_theta_min 1.828
_exptl_absorpt_coefficient_mu 0.069
_exptl_absorpt_correction_T_max 0.7457
_exptl_absorpt_correction_T_min 0.5976
_exptl_absorpt_correction_type multi-scan
_exptl_absorpt_process_details sadabs
_exptl_crystal_colour colorless
_exptl_crystal_density_diffrn 1.222
_exptl_crystal_description prismatic
_exptl_crystal_F_000 600
_exptl_crystal_size_max 0.211
_exptl_crystal_size_mid 0.167
_exptl_crystal_size_min 0.123
_refine_diff_density_max 0.207
_refine_diff_density_min -0.247
_refine_diff_density_rms 0.073
_refine_ls_abs_structure_details
; 
 Flack x determined using 1044 quotients [(I+)-(I-)]/[(I+)+(I-)] 
 (Parsons and Flack (2004), Acta Cryst. A60, s61). 
;
_refine_ls_abs_structure_Flack -2.6(10)
_refine_ls_extinction_coef 0.041(6)
_refine_ls_extinction_expression Fc^*^=kFc[1+0.001xFc^2^\l^3^/sin(2\q)]^-1/4^
_refine_ls_extinction_method SHELXL
_refine_ls_goodness_of_fit_ref 1.077
_refine_ls_hydrogen_treatment constr
_refine_ls_matrix_type full
_refine_ls_number_parameters 200
_refine_ls_number_reflns 2894
_refine_ls_number_restraints 1
_refine_ls_restrained_S_all 1.077
_refine_ls_R_factor_all 0.0490
_refine_ls_R_factor_gt 0.0455
_refine_ls_shift/su_max 0.001
_refine_ls_shift/su_mean 0.000
_refine_ls_structure_factor_coef Fsqd
_refine_ls_weighting_details 'w=1/[\s^2^(Fo^2^)+(0.0673P)^2^+0.0452P] where P=(Fo^2^+2Fc^2^)/3'
_refine_ls_weighting_scheme calc
_refine_ls_wR_factor_gt 0.1115
_refine_ls_wR_factor_ref 0.1144
_reflns_Friedel_coverage 0.758
_reflns_Friedel_fraction_full 0.915
_reflns_Friedel_fraction_max 0.908
_reflns_number_gt 2634
_reflns_number_total 2894
_reflns_threshold_expression 'I > 2\s(I)'
_cod_data_source_file c6sc00058d2.cif
_cod_data_source_block cd214654
_cod_depositor_comments 'Adding full bibliography for 1542730--1542732.cif.'
_cod_database_code 1542730
_shelx_space_group_comment
; 
The symmetry employed for this shelxl refinement is uniquely defined 
by the following loop, which should always be used as a source of 
symmetry information in preference to the above space-group names. 
They are only intended as comments. 
;
_shelxl_version_number 2013-4

loop_
_space_group_symop_operation_xyz
'x, y, z'
'-x, -y, z+1/2'
'x+1/2, -y+1/2, z'
'-x+1/2, y+1/2, z+1/2'

loop_
_atom_site_label
_atom_site_type_symbol
_atom_site_fract_x
_atom_site_fract_y
_atom_site_fract_z
_atom_site_U_iso_or_equiv
_atom_site_adp_type
_atom_site_occupancy
_atom_site_site_symmetry_order
_atom_site_calc_flag
_atom_site_refinement_flags_posn
_atom_site_refinement_flags_adp
C1 C 0.42151(10) 0.4828(2) 0.2561(4) 0.0386(5) Uani 1 1 d . .
C2 C 0.44620(13) 0.5783(2) 0.1314(5) 0.0540(6) Uani 1 1 d . .
H2 H 0.4753 0.5537 0.0403 0.065 Uiso 1 1 calc R U
C3 C 0.42847(13) 0.7067(2) 0.1409(5) 0.0594(7) Uani 1 1 d . .
H3 H 0.4455 0.7683 0.0563 0.071 Uiso 1 1 calc R U
C4 C 0.38532(12) 0.7463(2) 0.2755(5) 0.0551(7) Uani 1 1 d . .
H4 H 0.3737 0.8342 0.2820 0.066 Uiso 1 1 calc R U
C5 C 0.36001(10) 0.6558(2) 0.3982(4) 0.0476(6) Uani 1 1 d . .
H5 H 0.3312 0.6826 0.4888 0.057 Uiso 1 1 calc R U
C6 C 0.37693(10) 0.5221(2) 0.3896(4) 0.0398(5) Uani 1 1 d . .
C7 C 0.34948(10) 0.4270(2) 0.5154(4) 0.0416(5) Uani 1 1 d . .
H7 H 0.3197 0.4546 0.6021 0.050 Uiso 1 1 calc R U
C8 C 0.36502(9) 0.2984(2) 0.5133(3) 0.0368(5) Uani 1 1 d . .
C9 C 0.41212(9) 0.25494(19) 0.3833(4) 0.0353(5) Uani 1 1 d . .
C10 C 0.44051(9) 0.3458(2) 0.2560(4) 0.0374(5) Uani 1 1 d . .
C11 C 0.48816(10) 0.3004(2) 0.1385(4) 0.0461(6) Uani 1 1 d . .
H11 H 0.5078 0.3593 0.0556 0.055 Uiso 1 1 calc R U
C12 C 0.50625(11) 0.1725(2) 0.1430(4) 0.0501(6) Uani 1 1 d . .
H12 H 0.5381 0.1454 0.0643 0.060 Uiso 1 1 calc R U
C13 C 0.47764(11) 0.0822(2) 0.2638(4) 0.0493(6) Uani 1 1 d . .
H13 H 0.4898 -0.0054 0.2648 0.059 Uiso 1 1 calc R U
C14 C 0.43147(10) 0.1230(2) 0.3814(4) 0.0425(6) Uani 1 1 d . .
H14 H 0.4124 0.0620 0.4622 0.051 Uiso 1 1 calc R U
C15 C 0.33363(9) 0.2028(2) 0.6445(4) 0.0383(5) Uani 1 1 d . .
C16 C 0.31793(13) 0.2415(3) 0.8507(4) 0.0531(7) Uani 1 1 d . .
H16A H 0.2789 0.2157 0.9005 0.064 Uiso 1 1 calc R U
H16B H 0.3322 0.3262 0.8978 0.064 Uiso 1 1 calc R U
C17 C 0.36372(11) 0.1345(3) 0.8180(4) 0.0535(6) Uani 1 1 d . .
H17 H 0.4062 0.1504 0.8470 0.064 Uiso 1 1 calc R U
C18 C 0.33947(14) -0.0012(3) 0.8182(5) 0.0615(8) Uani 1 1 d . .
H18 H 0.3514 -0.0666 0.9060 0.074 Uiso 1 1 calc R U
C19 C 0.29911(13) -0.0183(2) 0.6796(5) 0.0550(7) Uani 1 1 d . .
H19 H 0.2773 -0.0956 0.6622 0.066 Uiso 1 1 calc R U
C20 C 0.29239(10) 0.0997(2) 0.5547(4) 0.0418(5) Uani 1 1 d . .
C21 C 0.23289(11) 0.1372(3) 0.4668(5) 0.0566(7) Uani 1 1 d . .
H21A H 0.1990 0.0793 0.4908 0.068 Uiso 1 1 calc R U
H21B H 0.2230 0.2302 0.4597 0.068 Uiso 1 1 calc R U
C22 C 0.28202(11) 0.0877(3) 0.3379(4) 0.0520(6) Uani 1 1 d . .
H22A H 0.3019 0.1506 0.2524 0.062 Uiso 1 1 calc R U
H22B H 0.2779 -0.0002 0.2835 0.062 Uiso 1 1 calc R U

loop_
_atom_site_aniso_label
_atom_site_aniso_U_11
_atom_site_aniso_U_22
_atom_site_aniso_U_33
_atom_site_aniso_U_23
_atom_site_aniso_U_13
_atom_site_aniso_U_12
C1 0.0403(11) 0.0353(11) 0.0402(12) 0.0025(9) -0.0032(10) -0.0053(9)
C2 0.0602(15) 0.0465(13) 0.0552(16) 0.0059(13) 0.0083(13) -0.0071(11)
C3 0.0698(17) 0.0423(13) 0.0660(19) 0.0158(14) -0.0036(16) -0.0097(12)
C4 0.0599(16) 0.0337(11) 0.072(2) 0.0053(12) -0.0179(14) -0.0013(11)
C5 0.0433(12) 0.0394(12) 0.0600(17) -0.0019(12) -0.0076(11) 0.0044(9)
C6 0.0356(11) 0.0365(11) 0.0474(14) 0.0013(10) -0.0063(10) -0.0012(8)
C7 0.0372(10) 0.0435(12) 0.0441(14) -0.0002(10) 0.0044(10) 0.0021(9)
C8 0.0359(10) 0.0384(11) 0.0359(13) 0.0015(10) 0.0015(9) -0.0026(8)
C9 0.0327(10) 0.0359(10) 0.0373(12) 0.0006(9) -0.0017(9) -0.0019(8)
C10 0.0370(11) 0.0373(11) 0.0379(12) -0.0011(9) -0.0003(9) -0.0043(8)
C11 0.0469(12) 0.0470(12) 0.0444(14) -0.0001(12) 0.0106(11) -0.0068(10)
C12 0.0447(12) 0.0504(13) 0.0552(16) -0.0078(13) 0.0152(12) 0.0017(10)
C13 0.0505(14) 0.0394(12) 0.0580(17) -0.0052(11) 0.0053(12) 0.0049(10)
C14 0.0441(12) 0.0358(10) 0.0475(15) 0.0032(10) 0.0040(10) -0.0012(9)
C15 0.0369(10) 0.0434(12) 0.0346(12) 0.0039(10) 0.0039(9) 0.0012(9)
C16 0.0617(15) 0.0602(15) 0.0373(15) -0.0003(12) 0.0075(13) -0.0035(12)
C17 0.0536(14) 0.0661(16) 0.0408(14) 0.0126(13) -0.0052(12) -0.0013(12)
C18 0.0722(18) 0.0583(15) 0.0539(17) 0.0240(13) 0.0041(15) 0.0073(13)
C19 0.0644(16) 0.0450(13) 0.0555(17) 0.0124(12) 0.0073(14) -0.0068(11)
C20 0.0404(12) 0.0438(12) 0.0411(13) 0.0040(10) 0.0050(10) -0.0017(9)
C21 0.0435(12) 0.0679(16) 0.0586(18) 0.0019(13) -0.0011(13) -0.0019(12)
C22 0.0485(13) 0.0665(16) 0.0411(14) -0.0029(13) -0.0011(12) -0.0063(11)

loop_
_atom_type_symbol
_atom_type_description
_atom_type_scat_dispersion_real
_atom_type_scat_dispersion_imag
_atom_type_scat_source
C C 0.0033 0.0016 'International Tables Vol C Tables 4.2.6.8 and 6.1.1.4'
H H 0.0000 0.0000 'International Tables Vol C Tables 4.2.6.8 and 6.1.1.4'

loop_
_geom_angle_atom_site_label_1
_geom_angle_atom_site_label_2
_geom_angle_atom_site_label_3
_geom_angle
C2 C1 C6 118.2(2)
C2 C1 C10 123.2(2)
C6 C1 C10 118.6(2)
C3 C2 C1 121.3(3)
C3 C2 H2 119.3
C1 C2 H2 119.3
C2 C3 C4 120.6(3)
C2 C3 H3 119.7
C4 C3 H3 119.7
C5 C4 C3 119.7(2)
C5 C4 H4 120.2
C3 C4 H4 120.2
C4 C5 C6 120.9(3)
C4 C5 H5 119.6
C6 C5 H5 119.6
C1 C6 C5 119.3(2)
C1 C6 C7 119.87(19)
C5 C6 C7 120.8(2)
C8 C7 C6 122.5(2)
C8 C7 H7 118.7
C6 C7 H7 118.7
C7 C8 C9 119.27(19)
C7 C8 C15 120.16(19)
C9 C8 C15 120.57(18)
C14 C9 C10 118.6(2)
C14 C9 C8 121.3(2)
C10 C9 C8 120.06(18)
C11 C10 C9 118.08(19)
C11 C10 C1 122.3(2)
C9 C10 C1 119.6(2)
C12 C11 C10 121.6(2)
C12 C11 H11 119.2
C10 C11 H11 119.2
C11 C12 C13 120.6(2)
C11 C12 H12 119.7
C13 C12 H12 119.7
C14 C13 C12 119.5(2)
C14 C13 H13 120.3
C12 C13 H13 120.3
C13 C14 C9 121.6(2)
C13 C14 H14 119.2
C9 C14 H14 119.2
C8 C15 C16 119.8(2)
C8 C15 C20 119.5(2)
C16 C15 C20 114.5(2)
C8 C15 C17 123.47(19)
C16 C15 C17 59.90(18)
C20 C15 C17 105.27(19)
C15 C16 C17 60.92(17)
C15 C16 H16A 117.7
C17 C16 H16A 117.7
C15 C16 H16B 117.7
C17 C16 H16B 117.7
H16A C16 H16B 114.8
C18 C17 C16 115.1(2)
C18 C17 C15 105.3(2)
C16 C17 C15 59.18(16)
C18 C17 H17 120.4
C16 C17 H17 120.4
C15 C17 H17 120.4
C19 C18 C17 111.8(2)
C19 C18 H18 124.1
C17 C18 H18 124.1
C18 C19 C20 112.0(2)
C18 C19 H19 124.0
C20 C19 H19 124.0
C19 C20 C22 121.0(2)
C19 C20 C21 121.5(2)
C22 C20 C21 59.56(18)
C19 C20 C15 105.5(2)
C22 C20 C15 123.0(2)
C21 C20 C15 121.2(2)
C22 C21 C20 59.93(17)
C22 C21 H21A 117.8
C20 C21 H21A 117.8
C22 C21 H21B 117.8
C20 C21 H21B 117.8
H21A C21 H21B 114.9
C21 C22 C20 60.51(18)
C21 C22 H22A 117.7
C20 C22 H22A 117.7
C21 C22 H22B 117.7
C20 C22 H22B 117.7
H22A C22 H22B 114.8

loop_
_geom_bond_atom_site_label_1
_geom_bond_atom_site_label_2
_geom_bond_distance
C1 C2 1.399(4)
C1 C6 1.402(3)
C1 C10 1.453(3)
C2 C3 1.363(3)
C2 H2 0.9300
C3 C4 1.386(4)
C3 H3 0.9300
C4 C5 1.362(4)
C4 H4 0.9300
C5 C6 1.410(3)
C5 H5 0.9300
C6 C7 1.426(3)
C7 C8 1.351(3)
C7 H7 0.9300
C8 C9 1.440(3)
C8 C15 1.491(3)
C9 C14 1.407(3)
C9 C10 1.413(3)
C10 C11 1.406(3)
C11 C12 1.359(3)
C11 H11 0.9300
C12 C13 1.385(4)
C12 H12 0.9300
C13 C14 1.366(3)
C13 H13 0.9300
C14 H14 0.9300
C15 C16 1.495(4)
C15 C20 1.520(3)
C15 C17 1.522(4)
C16 C17 1.507(4)
C16 H16A 0.9700
C16 H16B 0.9700
C17 C18 1.480(4)
C17 H17 0.9800
C18 C19 1.313(4)
C18 H18 0.9300
C19 C20 1.475(3)
C19 H19 0.9300
C20 C22 1.494(4)
C20 C21 1.503(4)
C21 C22 1.488(4)
C21 H21A 0.9700
C21 H21B 0.9700
C22 H22A 0.9700
C22 H22B 0.9700

loop_
_geom_torsion_atom_site_label_1
_geom_torsion_atom_site_label_2
_geom_torsion_atom_site_label_3
_geom_torsion_atom_site_label_4
_geom_torsion
C6 C1 C2 C3 1.2(4)
C10 C1 C2 C3 -177.8(2)
C1 C2 C3 C4 0.1(4)
C2 C3 C4 C5 -0.6(4)
C3 C4 C5 C6 -0.3(4)
C2 C1 C6 C5 -2.0(3)
C10 C1 C6 C5 177.0(2)
C2 C1 C6 C7 178.3(2)
C10 C1 C6 C7 -2.8(3)
C4 C5 C6 C1 1.6(4)
C4 C5 C6 C7 -178.7(2)
C1 C6 C7 C8 0.6(3)
C5 C6 C7 C8 -179.1(2)
C6 C7 C8 C9 1.6(3)
C6 C7 C8 C15 -178.4(2)
C7 C8 C9 C14 177.5(2)
C15 C8 C9 C14 -2.5(3)
C7 C8 C9 C10 -1.6(3)
C15 C8 C9 C10 178.4(2)
C14 C9 C10 C11 -2.1(3)
C8 C9 C10 C11 177.0(2)
C14 C9 C10 C1 -179.7(2)
C8 C9 C10 C1 -0.6(3)
C2 C1 C10 C11 4.1(4)
C6 C1 C10 C11 -174.8(2)
C2 C1 C10 C9 -178.4(2)
C6 C1 C10 C9 2.7(3)
C9 C10 C11 C12 1.1(4)
C1 C10 C11 C12 178.6(2)
C10 C11 C12 C13 0.5(4)
C11 C12 C13 C14 -1.0(4)
C12 C13 C14 C9 -0.1(4)
C10 C9 C14 C13 1.6(3)
C8 C9 C14 C13 -177.5(2)
C7 C8 C15 C16 -40.1(3)
C9 C8 C15 C16 139.9(2)
C7 C8 C15 C20 110.8(2)
C9 C8 C15 C20 -69.2(3)
C7 C8 C15 C17 -111.8(3)
C9 C8 C15 C17 68.2(3)
C8 C15 C16 C17 -113.7(2)
C20 C15 C16 C17 94.0(2)
C15 C16 C17 C18 -93.4(3)
C8 C15 C17 C18 -141.8(2)
C16 C15 C17 C18 110.4(3)
C20 C15 C17 C18 0.6(3)
C8 C15 C17 C16 107.8(3)
C20 C15 C17 C16 -109.8(2)
C16 C17 C18 C19 60.0(3)
C15 C17 C18 C19 -2.8(3)
C17 C18 C19 C20 3.9(3)
C18 C19 C20 C22 142.4(3)
C18 C19 C20 C21 -146.6(3)
C18 C19 C20 C15 -3.3(3)
C8 C15 C20 C19 145.6(2)
C16 C15 C20 C19 -62.0(2)
C17 C15 C20 C19 1.4(2)
C8 C15 C20 C22 0.8(3)
C16 C15 C20 C22 153.2(2)
C17 C15 C20 C22 -143.4(2)
C8 C15 C20 C21 -70.9(3)
C16 C15 C20 C21 81.4(3)
C17 C15 C20 C21 144.9(2)
C19 C20 C21 C22 -109.9(3)
C15 C20 C21 C22 112.5(3)
C19 C20 C22 C21 110.8(3)
C15 C20 C22 C21 -109.6(3)
